data_4021864
loop_
_publ_author_name
'Stephen M. Goldup'
'Christopher J. Pilkington'
'Andrew J. P. White'
'Andrew Burton'
'Anthony G. M. Barrett'

_publ_section_title
;
 A Simple, Short, and Flexible Synthesis of Viridiofungin Derivatives
;
_journal_name_full 'Journal of Organic Chemistry'
_journal_page_first 6185
_journal_page_last 6191
_journal_paper_doi 10.1021/jo060931e
_journal_volume 71
_journal_year 2006
_chemical_formula_sum 'C18 H21 N O6'
_chemical_formula_weight 347.36
_chemical_name_systematic
; 
 ? 
;
_space_group_IT_number 19
_symmetry_cell_setting orthorhombic
_symmetry_space_group_name_Hall 'P 2ac 2ab'
_symmetry_space_group_name_H-M 'P 21 21 21'
_atom_sites_solution_hydrogens geom
_atom_sites_solution_primary direct
_atom_sites_solution_secondary difmap
_audit_creation_method SHELXL
_cell_angle_alpha 90.00
_cell_angle_beta 90.00
_cell_angle_gamma 90.00
_cell_formula_units_Z 4
_cell_length_a 5.6798(8)
_cell_length_b 14.991(2)
_cell_length_c 20.777(4)
_cell_measurement_reflns_used 26
_cell_measurement_temperature 203(2)
_cell_measurement_theta_max 22.44
_cell_measurement_theta_min 10.97
_cell_volume 1769.1(4)
_computing_cell_refinement 'Siemens XSCANS'
_computing_data_collection 'Siemens XSCANS'
_computing_data_reduction 'Siemens SHELXTL'
_computing_molecular_graphics 'Siemens SHELXTL'
_computing_publication_material 'Siemens SHELXTL'
_computing_structure_refinement 'SHELXL-93 (Sheldrick, 1993)'
_computing_structure_solution 'SHELXS-86 (Sheldrick, 1990)'
_diffrn_ambient_temperature 203(2)
_diffrn_measurement_device 'Siemens P4'
_diffrn_measurement_method '\w scans'
_diffrn_radiation_monochromator graphite
_diffrn_radiation_source 'fine-focus sealed tube'
_diffrn_radiation_type CuK\a
_diffrn_radiation_wavelength 1.54178
_diffrn_reflns_av_R_equivalents 0.0000
_diffrn_reflns_av_sigmaI/netI 0.0324
_diffrn_reflns_limit_h_max 0
_diffrn_reflns_limit_h_min -6
_diffrn_reflns_limit_k_max 17
_diffrn_reflns_limit_k_min 0
_diffrn_reflns_limit_l_max 24
_diffrn_reflns_limit_l_min 0
_diffrn_reflns_number 1712
_diffrn_reflns_theta_max 63.93
_diffrn_reflns_theta_min 3.64
_diffrn_standards_interval_count 97
_diffrn_standards_number 3
_exptl_absorpt_coefficient_mu 0.820
_exptl_absorpt_correction_type none
_exptl_crystal_colour Colourless
_exptl_crystal_density_diffrn 1.304
_exptl_crystal_description needles
_exptl_crystal_F_000 736
_exptl_crystal_size_max 0.87
_exptl_crystal_size_mid 0.08
_exptl_crystal_size_min 0.08
_refine_diff_density_max 0.289
_refine_diff_density_min -0.292
_refine_diff_density_rms 0.069
_refine_ls_abs_structure_details 'Flack H D (1983), Acta Cryst. A39, 876-881'
_refine_ls_abs_structure_Flack 0.27(52)
_refine_ls_extinction_coef 0.0004(8)
_refine_ls_extinction_expression Fc^*^=kFc[1+0.001xFc^2^\l^3^/sin(2\q)]^-1/4^
_refine_ls_extinction_method SHELXL
_refine_ls_goodness_of_fit_all 1.044
_refine_ls_goodness_of_fit_obs 1.050
_refine_ls_matrix_type full
_refine_ls_number_parameters 237
_refine_ls_number_reflns 1672
_refine_ls_number_restraints 5
_refine_ls_restrained_S_all 1.071
_refine_ls_restrained_S_obs 1.049
_refine_ls_R_factor_all 0.0744
_refine_ls_R_factor_obs 0.0688
_refine_ls_shift/esd_max 0.000
_refine_ls_shift/esd_mean 0.000
_refine_ls_structure_factor_coef Fsqd
_refine_ls_weighting_details 'w=1/[\s^2^(Fo^2^)+(0.1523P)^2^+0.2498P] where P=(Fo^2^+2Fc^2^)/3'
_refine_ls_weighting_scheme calc
_refine_ls_wR_factor_all 0.1912
_refine_ls_wR_factor_obs 0.1787
_reflns_number_observed 1575
_reflns_number_total 1712
_reflns_observed_criterion >2sigma(I)
_cod_data_source_file jo060931esi20060504_122451_1.cif
_cod_depositor_comments
;
The following automatic conversions were performed:
'_symmetry_cell_setting' value 'Orthorhombic' changed to 'orthorhombic'
according to '/home/saulius/struct/CIF-dictionaries/cif_core.dic'
dictionary named 'cif_core.dic' version 2.4.1 from 2010-06-29.

Automatic conversion script
Id: cif_fix_enum 1527 2010-12-29 10:47:43Z saulius 

The following automatic conversions were performed:

'_refine_ls_weighting_scheme' value 'calc
w=1/[\s^2^(Fo^2^)+(0.1523P)^2^+0.2498P] where P=(Fo^2^+2Fc^2^)/3' was
changed to 'calc'. New tag '_refine_ls_weighting_details' was
created. The value of the new tag was set to
'w=1/[\s^2^(Fo^2^)+(0.1523P)^2^+0.2498P] where P=(Fo^2^+2Fc^2^)/3'.

Automatic conversion script
Id: cif_fix_values 3143 2015-03-26 13:38:13Z robertas 
;
_cod_database_code 4021864

loop_
_symmetry_equiv_pos_as_xyz
'x, y, z'
'-x+1/2, -y, z+1/2'
'-x, y+1/2, -z+1/2'
'x+1/2, -y+1/2, -z'

loop_
_atom_site_aniso_label
_atom_site_aniso_U_11
_atom_site_aniso_U_22
_atom_site_aniso_U_33
_atom_site_aniso_U_23
_atom_site_aniso_U_13
_atom_site_aniso_U_12
N1 0.0391(15) 0.0299(14) 0.0303(14) -0.0004(12) -0.0002(13) -0.0029(13)
C2 0.034(2) 0.033(2) 0.036(2) -0.0002(14) -0.001(2) -0.004(2)
O2 0.049(2) 0.0422(13) 0.0300(13) -0.0020(11) 0.0033(12) -0.0063(13)
O3 0.050(2) 0.0332(12) 0.0376(12) -0.0014(10) 0.0000(12) -0.0111(12)
C4 0.047(2) 0.032(2) 0.040(2) -0.0052(14) -0.004(2) 0.000(2)
C5 0.040(2) 0.034(2) 0.032(2) -0.0047(14) -0.003(2) 0.003(2)
C6 0.042(2) 0.033(2) 0.038(2) 0.0021(15) 0.003(2) -0.003(2)
O6 0.084(2) 0.0509(15) 0.0338(13) 0.0095(12) 0.001(2) -0.015(2)
C7 0.037(2) 0.031(2) 0.037(2) 0.0022(14) 0.001(2) 0.001(2)
C8 0.042(2) 0.030(2) 0.059(2) 0.008(2) -0.003(2) 0.002(2)
C9 0.055(2) 0.036(2) 0.082(3) -0.004(2) -0.001(3) 0.003(2)
C10 0.041(2) 0.031(2) 0.042(2) 0.0009(14) 0.001(2) 0.000(2)
O11 0.0425(15) 0.058(2) 0.055(2) 0.0033(15) 0.0086(14) 0.005(2)
C12 0.048(2) 0.032(2) 0.051(2) 0.001(2) -0.010(2) 0.001(2)
O12 0.067(2) 0.058(2) 0.076(2) -0.007(2) -0.010(2) -0.020(2)
O13 0.093(3) 0.0478(14) 0.0371(15) -0.0022(13) -0.004(2) -0.014(2)
C14 0.134(18) 0.050(11) 0.046(15) -0.013(9) -0.026(10) -0.022(11)
C15 0.119(12) 0.074(7) 0.035(5) 0.002(4) 0.001(6) -0.003(8)
C14' 0.166(30) 0.091(20) 0.044(16) -0.019(12) -0.004(13) 0.044(18)
C15' 0.111(12) 0.088(8) 0.051(6) -0.005(6) -0.034(8) -0.001(9)
C16 0.052(2) 0.047(2) 0.041(2) -0.013(2) -0.007(2) 0.012(2)
C17 0.074(3) 0.076(3) 0.040(2) -0.002(2) -0.005(2) 0.004(3)
C18 0.095(5) 0.133(6) 0.041(3) -0.017(3) -0.005(3) 0.014(5)
C19 0.082(4) 0.152(7) 0.074(4) -0.067(5) -0.011(4) 0.009(5)
C20 0.062(4) 0.143(7) 0.130(6) -0.092(6) -0.013(4) -0.010(5)
C21 0.047(3) 0.095(4) 0.079(4) -0.040(3) 0.000(3) -0.005(3)
C22 0.047(2) 0.058(2) 0.038(2) -0.012(2) -0.012(2) 0.011(2)

loop_
_atom_site_label
_atom_site_type_symbol
_atom_site_fract_x
_atom_site_fract_y
_atom_site_fract_z
_atom_site_U_iso_or_equiv
_atom_site_thermal_displace_type
_atom_site_occupancy
_atom_site_calc_flag
_atom_site_refinement_flags
_atom_site_disorder_group
N1 N 0.1265(6) 0.1260(2) 1.07126(15) 0.0331(7) Uani 1 d . .
C2 C 0.1888(7) 0.1643(2) 1.0125(2) 0.0344(8) Uani 1 d . .
O2 O 0.1960(6) 0.1320(2) 0.96056(12) 0.0405(7) Uani 1 d . .
O3 O 0.2494(5) 0.2504(2) 1.02442(12) 0.0403(7) Uani 1 d . .
C4 C 0.1994(8) 0.2739(2) 1.0905(2) 0.0396(9) Uani 1 d . .
H4A H 0.0477(8) 0.3047(2) 1.0940(2) 0.048 Uiso 1 calc R .
H4B H 0.3231(8) 0.3124(2) 1.1081(2) 0.048 Uiso 1 calc R .
C5 C 0.1930(7) 0.1844(2) 1.1254(2) 0.0354(8) Uani 1 d . .
H5A H 0.0685(7) 0.1843(2) 1.1587(2) 0.042 Uiso 1 calc R .
C6 C 0.0454(8) 0.0394(2) 1.0834(2) 0.0375(8) Uani 1 d . .
O6 O 0.0281(8) 0.0162(2) 1.13870(13) 0.0563(9) Uani 1 d . .
C7 C -0.0283(7) -0.0179(2) 1.0269(2) 0.0351(8) Uani 1 d . .
H7A H 0.0841(7) -0.0091(2) 0.9911(2) 0.042 Uiso 1 calc R .
C8 C -0.0273(8) -0.1149(2) 1.0466(2) 0.0438(10) Uani 1 d . .
H8A H -0.0893(8) -0.1299(2) 1.0871(2) 0.053 Uiso 1 calc R .
C9 C 0.0546(10) -0.1788(3) 1.0107(3) 0.0577(12) Uani 1 d . .
H9A H 0.1177(10) -0.1657(3) 0.9699(3) 0.069 Uiso 1 calc R .
H9B H 0.0507(10) -0.2380(3) 1.0254(3) 0.069 Uiso 1 calc R .
C10 C -0.2792(8) 0.0117(2) 1.0049(2) 0.0380(9) Uani 1 d . .
H10A H -0.2796(8) 0.0774(2) 0.9995(2) 0.046 Uiso 1 calc R .
O11 O -0.4504(6) -0.0112(2) 1.0509(2) 0.0517(8) Uani 1 d D .
H11 H -0.5777(95) -0.0461(49) 1.0453(43) 0.122(32) Uiso 1 d D .
C12 C -0.3396(8) -0.0305(2) 0.9413(2) 0.0435(10) Uani 1 d D .
O12 O -0.4882(8) -0.0882(2) 0.9359(2) 0.0670(10) Uani 1 d . .
O13 O -0.2193(8) 0.0032(2) 0.89331(14) 0.0593(10) Uani 1 d D .
C14 C -0.2960(70) -0.0286(14) 0.8295(6) 0.077(9) Uani 0.50 d PD 1
H14A H -0.2550(70) -0.0918(14) 0.8244(6) 0.092 Uiso 0.50 calc PR 1
H14B H -0.4672(70) -0.0228(14) 0.8256(6) 0.092 Uiso 0.50 calc PR 1
C15 C -0.1843(34) 0.0222(9) 0.7811(5) 0.076(4) Uani 0.50 d PD 1
H15A H -0.2347(34) 0.0013(9) 0.7391(5) 0.114 Uiso 0.50 calc PR 1
H15B H -0.0150(34) 0.0157(9) 0.7849(5) 0.114 Uiso 0.50 calc PR 1
H15C H -0.2267(34) 0.0845(9) 0.7860(5) 0.114 Uiso 0.50 calc PR 1
C14' C -0.2530(73) -0.0314(19) 0.8292(6) 0.100(15) Uani 0.50 d PD 2
H14C H -0.1010(73) -0.0373(19) 0.8073(6) 0.120 Uiso 0.50 calc PR 2
H14D H -0.3271(73) -0.0904(19) 0.8312(6) 0.120 Uiso 0.50 calc PR 2
C15' C -0.4019(31) 0.0298(10) 0.7947(6) 0.083(4) Uani 0.50 d PD 2
H15D H -0.4271(31) 0.0079(10) 0.7514(6) 0.125 Uiso 0.50 calc PR 2
H15E H -0.3268(31) 0.0879(10) 0.7929(6) 0.125 Uiso 0.50 calc PR 2
H15F H -0.5520(31) 0.0350(10) 0.8167(6) 0.125 Uiso 0.50 calc PR 2
C16 C 0.4305(9) 0.1585(3) 1.1547(2) 0.0467(10) Uani 1 d . .
H16A H 0.4350(9) 0.0940(3) 1.1623(2) 0.056 Uiso 1 calc R .
H16B H 0.5577(9) 0.1737(3) 1.1248(2) 0.056 Uiso 1 calc R .
C17 C 0.3175(6) 0.1891(2) 1.26927(15) 0.0632(13) Uani 1 d G .
H17A H 0.1962(6) 0.1469(2) 1.26469(15) 0.076 Uiso 1 calc R .
C18 C 0.3489(8) 0.2329(3) 1.32761(13) 0.090(2) Uani 1 d G .
H18A H 0.2488(11) 0.2203(5) 1.3625(2) 0.108 Uiso 1 calc R .
C19 C 0.5283(8) 0.2952(4) 1.3344(2) 0.102(3) Uani 1 d G .
H19A H 0.5495(12) 0.3249(5) 1.3738(2) 0.123 Uiso 1 calc R .
C20 C 0.6763(7) 0.3138(3) 1.2828(2) 0.112(3) Uani 1 d G .
H20A H 0.7977(10) 0.3560(5) 1.2874(3) 0.134 Uiso 1 calc R .
C21 C 0.6450(6) 0.2700(3) 1.2245(2) 0.074(2) Uani 1 d G .
H21A H 0.7451(8) 0.2826(4) 1.1896(2) 0.089 Uiso 1 calc R .
C22 C 0.4655(6) 0.2076(2) 1.21771(12) 0.0477(10) Uani 1 d G .

loop_
_atom_type_symbol
_atom_type_description
_atom_type_scat_dispersion_real
_atom_type_scat_dispersion_imag
_atom_type_scat_source
C C 0.0181 0.0091 'International Tables Vol C Tables 4.2.6.8 and 6.1.1.4'
H H 0.0000 0.0000 'International Tables Vol C Tables 4.2.6.8 and 6.1.1.4'
N N 0.0311 0.0180 'International Tables Vol C Tables 4.2.6.8 and 6.1.1.4'
O O 0.0492 0.0322 'International Tables Vol C Tables 4.2.6.8 and 6.1.1.4'

loop_
_geom_angle_atom_site_label_1
_geom_angle_atom_site_label_2
_geom_angle_atom_site_label_3
_geom_angle
C2 N1 C6 128.5(3)
C2 N1 C5 111.0(3)
C6 N1 C5 119.9(3)
O2 C2 O3 123.1(3)
O2 C2 N1 129.7(3)
O3 C2 N1 107.2(3)
C2 O3 C4 110.8(3)
O3 C4 C5 104.0(3)
N1 C5 C4 99.6(3)
N1 C5 C16 112.3(3)
C4 C5 C16 113.1(3)
O6 C6 N1 117.7(3)
O6 C6 C7 123.6(3)
N1 C6 C7 118.6(3)
C8 C7 C6 109.6(3)
C8 C7 C10 110.9(3)
C6 C7 C10 108.6(3)
C9 C8 C7 123.7(4)
O11 C10 C12 109.7(4)
O11 C10 C7 111.2(3)
C12 C10 C7 110.2(3)
O12 C12 O13 124.6(4)
O12 C12 C10 122.6(4)
O13 C12 C10 112.7(3)
C12 O13 C14' 119.6(15)
C12 O13 C14 113.9(11)
C15 C14 O13 109.4(15)
C15' C14' O13 108.0(18)
C22 C16 C5 109.6(3)
C18 C17 C22 120.0
C19 C18 C17 120.0
C18 C19 C20 120.0
C21 C20 C19 120.0
C22 C21 C20 120.0
C21 C22 C17 120.0
C21 C22 C16 120.7(3)
C17 C22 C16 119.3(3)

loop_
_geom_bond_atom_site_label_1
_geom_bond_atom_site_label_2
_geom_bond_distance
N1 C2 1.395(5)
N1 C6 1.401(5)
N1 C5 1.475(4)
C2 O2 1.183(5)
C2 O3 1.359(4)
O3 C4 1.446(5)
C4 C5 1.525(5)
C5 C16 1.531(6)
C6 O6 1.205(5)
C6 C7 1.512(5)
C7 C8 1.510(5)
C7 C10 1.561(5)
C8 C9 1.301(7)
C10 O11 1.407(5)
C10 C12 1.504(5)
C12 O12 1.213(6)
C12 O13 1.311(6)
O13 C14' 1.44(2)
O13 C14 1.476(14)
C14 C15 1.41(2)
C14' C15' 1.44(3)
C16 C22 1.515(4)
C17 C18 1.39
C17 C22 1.39
C18 C19 1.39
C19 C20 1.39
C20 C21 1.39
C21 C22 1.39
